data_7122133
loop_
_publ_author_name
'Patra, Bratati'
'Sobottka, Sebastian'
'Mondal, Sruti'
'Sarkar, Biprajit'
'Kar, Sanjib'

_publ_section_title
;
 Metal coordination induced ring contraction of porphyrin derivatives.
;
_journal_issue 71
_journal_name_full 'Chemical communications (Cambridge, England)'
_journal_page_first 9945
_journal_page_last 9948
_journal_paper_doi 10.1039/c8cc04670k
_journal_volume 54
_journal_year 2018
_chemical_formula_moiety '3(C43 H25 Ag Fe N6)'
_chemical_formula_sum 'C129 H75 Ag3 Fe3 N18'
_chemical_formula_weight 2368.23
_space_group_crystal_system triclinic
_space_group_IT_number 2
_space_group_name_Hall '-P 1'
_space_group_name_H-M_alt 'P -1'
_symmetry_space_group_name_Hall '-P 1'
_symmetry_space_group_name_H-M 'P -1'
_atom_sites_solution_hydrogens geom
_atom_sites_solution_primary dual
_audit_creation_date 2018-01-23
_audit_creation_method
;
Olex2 1.2-ac3
(compiled 2017.02.24 svn.r3390 for Rigaku Oxford Diffraction, GUI svn.r5318)
;
_audit_update_record
;
2018-05-10 deposited with the CCDC.
2018-08-09 downloaded from the CCDC.
;
_cell_angle_alpha 99.222(2)
_cell_angle_beta 104.379(2)
_cell_angle_gamma 117.221(4)
_cell_formula_units_Z 2
_cell_length_a 18.4767(6)
_cell_length_b 18.7775(7)
_cell_length_c 19.6170(5)
_cell_measurement_reflns_used 34265
_cell_measurement_temperature 298(2)
_cell_measurement_theta_max 77.1110
_cell_measurement_theta_min 2.7650
_cell_volume 5558.5(4)
_computing_molecular_graphics 'Olex2 (Dolomanov et al., 2009)'
_computing_publication_material 'Olex2 (Dolomanov et al., 2009)'
_computing_structure_refinement 'ShelXL (Sheldrick, 2015)'
_computing_structure_solution 'ShelXT (Sheldrick, 2015)'
_diffrn_ambient_temperature 298(2)
_diffrn_detector 'CCD plate'
_diffrn_detector_type 'Pilatus 200K'
_diffrn_measured_fraction_theta_full 0.999
_diffrn_measured_fraction_theta_max 0.999
_diffrn_measurement_details
;
List of Runs (angles in degrees, time in seconds):

  # Type    Start    End  Width  t~exp~   \w     \q     \k     \f   Frames
#--------------------------------------------------------------------------
  1  \w    -42.00  30.00   0.50    4.00    --  -38.50  29.00  98.00  144
  2  \w   -101.00 -58.00   0.50    4.00    --  -38.50 -29.00 -61.00   86
  3  \w    -17.00  35.00   0.50    4.00    --   49.06 -29.00 -61.00  104
  4  \w     64.00 109.00   0.50    4.00    --   49.06  29.00  98.00   90
  5  \w     38.00 108.00   0.50   16.00    --  106.38 -29.00 -61.00  140
  6  \w    104.00 173.00   0.50   16.00    --  106.38  29.00  98.00  138
  7  \w   -100.00 -32.00   0.50    4.00    --  -38.50 -57.00 -90.00  136
  8  \w   -105.00 -38.00   0.50    4.00    --  -38.50 -19.00 -30.00  134
  9  \w    -77.00  -6.00   0.50    4.00    --  -38.50 125.00  30.00  142
 10  \w     56.00 100.00   0.50    4.00    --   49.06-125.00   0.00   88
 11  \w     26.00  97.00   0.50    4.00    --   49.06-125.00-150.00  142
 12  \w      2.00  49.00   0.50    4.00    --   49.06 -37.00-150.00   94
 13  \w     48.00 130.00   0.50   16.00    --  106.38 -77.00-180.00  164
 14  \w     45.00 113.00   0.50   16.00    --  106.38 -61.00  30.00  136
 15  \w    136.00 170.00   0.50   16.00    --  106.38 125.00   0.00   68
 16  \w     44.00  91.00   0.50   16.00    --  106.38 -61.00 -90.00   94
 17  \w    112.00 154.00   0.50   16.00    --  106.38  45.00 120.00   84
 18  \w     46.00  73.00   0.50   16.00    --  106.38 -30.00-150.00   54
 19  \w     66.00 122.00   0.50   16.00    --  106.38-125.00 -60.00  112
 20  \w     81.00 109.00   0.50   16.00    --  106.38 -94.00  60.00   56
 21  \w     45.00  72.00   0.50   16.00    --  106.38 -94.00-180.00   54
 22  \w     49.00 102.00   0.50   16.00    --  106.38 -94.00 -30.00  106
 23  \w     43.00 111.00   0.50   16.00    --  106.38 -45.00 -60.00  136
 24  \w     43.00 111.00   0.50   16.00    --  106.38 -45.00-180.00  136
 25  \w    118.00 145.00   0.50   16.00    --  106.38  30.00  60.00   54
 26  \w     45.00 111.00   0.50   16.00    --  106.38 -45.00  30.00  132
 27  \w     38.00 115.00   0.50   16.00    --  106.38 -15.00  90.00  154
 28  \w     50.00  94.00   0.50   16.00    --  106.38 -77.00 -30.00   88
 29  \w     41.00 105.00   0.50   16.00    --  106.38 -30.00  90.00  128
 30  \w    103.00 171.00   0.50   16.00    --  106.38  45.00  60.00  136
 31  \w    105.00 135.00   0.50   16.00    --  106.38  45.00 -30.00   60
 32  \w     84.00 109.00   0.50   16.00    --  106.38 -30.00-150.00   50
 33  \w     42.00 119.00   0.50   16.00    --  106.38-125.00-120.00  154
 34  \w     96.00 134.00   0.50   16.00    --  106.38 125.00   0.00   76
 35  \w     76.00 103.00   0.50   16.00    --  106.38 -45.00 150.00   54
 36  \w     87.00 119.00   0.50   16.00    --  106.38-125.00  60.00   64
 37  \w     77.00 104.00   0.50   16.00    --  106.38 -94.00 120.00   54
;
_diffrn_measurement_device 'four-circle diffractometer'
_diffrn_orient_matrix_type 'CrysAlisPro convention (1999,Acta A55,543-557)'
_diffrn_orient_matrix_UB_11 0.0741563000
_diffrn_orient_matrix_UB_12 0.0345284000
_diffrn_orient_matrix_UB_13 -0.0304721000
_diffrn_orient_matrix_UB_21 -0.0168437000
_diffrn_orient_matrix_UB_22 0.0712668000
_diffrn_orient_matrix_UB_23 -0.0109202000
_diffrn_orient_matrix_UB_31 0.0661233000
_diffrn_orient_matrix_UB_32 0.0565514000
_diffrn_orient_matrix_UB_33 0.0791444000
_diffrn_radiation_monochromator mirror
_diffrn_radiation_probe x-ray
_diffrn_radiation_type CuK\a
_diffrn_radiation_wavelength 1.54184
_diffrn_reflns_av_R_equivalents 0.0584
_diffrn_reflns_av_unetI/netI 0.0508
_diffrn_reflns_Laue_measured_fraction_full 0.999
_diffrn_reflns_Laue_measured_fraction_max 0.999
_diffrn_reflns_limit_h_max 21
_diffrn_reflns_limit_h_min -22
_diffrn_reflns_limit_k_max 22
_diffrn_reflns_limit_k_min -22
_diffrn_reflns_limit_l_max 23
_diffrn_reflns_limit_l_min -14
_diffrn_reflns_number 63640
_diffrn_reflns_point_group_measured_fraction_full 0.999
_diffrn_reflns_point_group_measured_fraction_max 0.999
_diffrn_reflns_theta_full 66.999
_diffrn_reflns_theta_max 66.999
_diffrn_reflns_theta_min 2.452
_diffrn_source_type 'SuperNova (Cu) X-ray Source'
_exptl_absorpt_coefficient_mu 7.677
_exptl_absorpt_correction_T_max 1.00000
_exptl_absorpt_correction_T_min 0.32705
_exptl_absorpt_correction_type multi-scan
_exptl_crystal_colour violet
_exptl_crystal_colour_primary violet
_exptl_crystal_density_diffrn 1.415
_exptl_crystal_description needle
_exptl_crystal_F_000 2388
_exptl_crystal_size_max 0.2
_exptl_crystal_size_mid 0.15
_exptl_crystal_size_min 0.12
_refine_diff_density_max 2.510
_refine_diff_density_min -1.320
_refine_diff_density_rms 0.094
_refine_ls_extinction_method none
_refine_ls_goodness_of_fit_ref 1.169
_refine_ls_hydrogen_treatment constr
_refine_ls_matrix_type full
_refine_ls_number_parameters 1378
_refine_ls_number_reflns 19796
_refine_ls_number_restraints 0
_refine_ls_restrained_S_all 1.169
_refine_ls_R_factor_all 0.0604
_refine_ls_R_factor_gt 0.0533
_refine_ls_shift/su_max 0.002
_refine_ls_shift/su_mean 0.000
_refine_ls_structure_factor_coef Fsqd
_refine_ls_weighting_details 'w=1/[\s^2^(Fo^2^)+(0.1000P)^2^] where P=(Fo^2^+2Fc^2^)/3'
_refine_ls_weighting_scheme calc
_refine_ls_wR_factor_gt 0.1551
_refine_ls_wR_factor_ref 0.1585
_reflns_Friedel_coverage 0.000
_reflns_number_gt 16557
_reflns_number_total 19796
_reflns_threshold_expression 'I > 2\s(I)'
_cod_data_source_file c8cc04670k2.cif
_cod_data_source_block skar_fer_ag1
_cod_depositor_comments 'Adding full bibliography for 7122132--7122133.cif.'
_cod_database_code 7122133
_shelx_shelxl_version_number 2014/7
_chemical_oxdiff_formula 'C246 H172 Ag6 Fe6 N62 '
_shelx_space_group_comment
;
The symmetry employed for this shelxl refinement is uniquely defined
by the following loop, which should always be used as a source of
symmetry information in preference to the above space-group names.
They are only intended as comments.
;
_diffrn_oxdiff_ac3_digest_frames
;
01cadc4385ce8e85668056279266ee080d00026fea7
;
_reflns_odcompleteness_completeness 99.95
_reflns_odcompleteness_iscentric 1
_reflns_odcompleteness_theta 66.97
_olex2_refinement_description
;
1. Fixed Uiso
 At 1.2 times of:
  All C(H) groups
2.a Aromatic/amide H refined with riding coordinates:
 C3A(H3A), C12(H12), C13(H13), C17(H17), C12B(H12B), C42(H42), C2A(H2A),
 C17B(H17B), C3(H3), C2(H2), C3B(H3B), C28B(H28B), C18A(H18A), C17A(H17A),
 C8(H8), C8B(H8B), C18(H18), C38(H38), C7A(H7A), C8A(H8A), C38B(H38B),
 C28A(H28A), C7B(H7B), C25(H25), C13A(H13A), C41(H41), C42A(H42A), C13B(H13B),
 C39(H39), C7(H7), C31A(H31A), C42B(H42B), C21A(H21A), C39A(H39A), C41A(H41A),
 C41B(H41B), C24A(H24A), C25A(H25A), C2B(H2B), C28(H28), C31B(H31B), C24(H24),
 C18B(H18B), C25B(H25B), C38A(H38A), C12A(H12A), C30A(H30A), C22A(H22A),
 C29B(H29B), C39B(H39B), C31(H31), C35B(H35B), C34B(H34B), C33B(H33B),
 C29A(H29A), C36B(H36B), C24B(H24B), C21B(H21B), C29(H29), C32B(H32B), C21(H21),
  C34(H34), C22B(H22B), C30(H30), C30B(H30B), C36(H36), C22(H22), C33(H33),
 C35A(H35A), C35(H35), C32(H32), C32A(H32A), C34A(H34A), C33A(H33A), C36A(H36A)
;
_olex2_submission_special_instructions 'No special instructions were received'
_oxdiff_exptl_absorpt_empirical_details
;
Empirical correction (ABSPACK) includes:
- Absorption correction using spherical harmonics
- Frame scaling
;
_oxdiff_exptl_absorpt_empirical_full_max 2.932
_oxdiff_exptl_absorpt_empirical_full_min 0.409

loop_
_space_group_symop_operation_xyz
'x, y, z'
'-x, -y, -z'

loop_
_atom_site_label
_atom_site_type_symbol
_atom_site_fract_x
_atom_site_fract_y
_atom_site_fract_z
_atom_site_U_iso_or_equiv
_atom_site_adp_type
_atom_site_occupancy
_atom_site_site_symmetry_order
_atom_site_calc_flag
_atom_site_refinement_flags_posn
Ag1A Ag 0.67722(2) 0.33448(2) 0.71771(2) 0.04114(10) Uani 1 1 d .
Ag1 Ag 0.90077(2) 0.39488(2) 0.92376(2) 0.03892(9) Uani 1 1 d .
Ag1B Ag 0.59946(2) 0.07867(2) 0.59494(2) 0.04490(10) Uani 1 1 d .
Fe1B Fe 0.43364(5) -0.12948(5) 0.80693(4) 0.05154(18) Uani 1 1 d .
Fe1A Fe 0.50877(5) 0.57216(5) 0.68238(4) 0.05428(19) Uani 1 1 d .
Fe1 Fe 1.18051(5) 0.41249(5) 0.77461(4) 0.0584(2) Uani 1 1 d .
N1 N 0.8274(2) 0.3089(2) 0.95860(18) 0.0413(7) Uani 1 1 d .
N3A N 0.5705(2) 0.3316(2) 0.71993(18) 0.0422(8) Uani 1 1 d .
N4A N 0.6596(2) 0.2505(2) 0.76810(19) 0.0453(8) Uani 1 1 d .
N3 N 0.9580(2) 0.4803(2) 0.87934(17) 0.0406(7) Uani 1 1 d .
N3B N 0.4929(3) 0.0606(2) 0.61062(18) 0.0467(8) Uani 1 1 d .
N2 N 0.9821(2) 0.3530(2) 0.92978(17) 0.0428(8) Uani 1 1 d .
N1A N 0.7716(2) 0.3164(2) 0.71163(19) 0.0479(8) Uani 1 1 d .
N2B N 0.6136(2) 0.0020(2) 0.64652(18) 0.0439(8) Uani 1 1 d .
N2A N 0.7168(2) 0.4272(2) 0.67574(17) 0.0425(8) Uani 1 1 d .
N4 N 0.8187(2) 0.4307(2) 0.93207(18) 0.0450(8) Uani 1 1 d .
N4B N 0.5952(3) 0.1512(2) 0.53528(19) 0.0514(9) Uani 1 1 d .
N1B N 0.7096(3) 0.1140(3) 0.5802(2) 0.0575(10) Uani 1 1 d .
C4 C 0.8348(3) 0.2450(3) 0.9794(2) 0.0451(9) Uani 1 1 d .
C9 C 1.0459(3) 0.3793(3) 0.9010(2) 0.0420(9) Uani 1 1 d .
C9B C 0.5587(3) -0.0410(3) 0.6796(2) 0.0453(10) Uani 1 1 d .
C16 C 0.8025(3) 0.4850(3) 0.9019(2) 0.0430(9) Uani 1 1 d .
C16A C 0.5913(3) 0.2050(3) 0.7876(2) 0.0449(9) Uani 1 1 d .
C11B C 0.4451(3) -0.0035(3) 0.6360(2) 0.0432(9) Uani 1 1 d .
C5A C 0.8444(3) 0.4229(3) 0.6589(2) 0.0454(10) Uani 1 1 d .
C10 C 1.0732(3) 0.4499(3) 0.8734(2) 0.0431(9) Uani 1 1 d .
C3A C 0.8974(3) 0.3300(3) 0.7137(2) 0.0476(10) Uani 1 1 d .
H3A H 0.9499 0.3471 0.7062 0.057 Uiso 1 1 calc R
C15A C 0.5246(3) 0.2232(3) 0.7850(2) 0.0444(9) Uani 1 1 d .
C10A C 0.5916(3) 0.4481(3) 0.6670(2) 0.0433(9) Uani 1 1 d .
C12 C 1.0680(3) 0.5808(3) 0.8580(2) 0.0461(10) Uani 1 1 d .
H12 H 1.1201 0.6108 0.8506 0.055 Uiso 1 1 calc R
C9A C 0.6657(3) 0.4598(3) 0.6496(2) 0.0439(9) Uani 1 1 d .
C13 C 1.0100(3) 0.6058(3) 0.8587(2) 0.0472(10) Uani 1 1 d .
H13 H 1.0162 0.6560 0.8522 0.057 Uiso 1 1 calc R
C20A C 0.9189(3) 0.4604(3) 0.6335(2) 0.0474(10) Uani 1 1 d .
C15 C 0.8632(3) 0.5430(3) 0.8760(2) 0.0446(9) Uani 1 1 d .
C11A C 0.5514(3) 0.3919(3) 0.7049(2) 0.0438(9) Uani 1 1 d .
C1 C 0.7607(3) 0.3141(3) 0.9722(2) 0.0453(9) Uani 1 1 d .
C6A C 0.7812(3) 0.4476(3) 0.6467(2) 0.0448(9) Uani 1 1 d .
C14A C 0.5211(3) 0.2874(3) 0.7573(2) 0.0450(9) Uani 1 1 d .
C27A C 0.5492(3) 0.4940(3) 0.6382(2) 0.0501(10) Uani 1 1 d .
C14 C 0.9377(3) 0.5431(3) 0.8711(2) 0.0411(9) Uani 1 1 d .
C4A C 0.8408(3) 0.3611(3) 0.6926(2) 0.0460(10) Uani 1 1 d .
C16B C 0.5441(3) 0.1847(3) 0.5256(2) 0.0505(11) Uani 1 1 d .
C37 C 0.8460(3) 0.6071(3) 0.8538(2) 0.0425(9) Uani 1 1 d .
C20 C 0.8984(3) 0.1534(3) 0.9853(2) 0.0465(10) Uani 1 1 d .
C5 C 0.9004(3) 0.2306(3) 0.9699(2) 0.0461(10) Uani 1 1 d .
C27 C 1.1484(3) 0.4756(3) 0.8492(2) 0.0486(10) Uani 1 1 d .
C37A C 0.4590(3) 0.1739(3) 0.8145(2) 0.0471(10) Uani 1 1 d .
C11 C 1.0362(3) 0.5012(3) 0.8704(2) 0.0433(9) Uani 1 1 d .
C14B C 0.4411(3) 0.0888(3) 0.5760(2) 0.0469(10) Uani 1 1 d .
C17 C 0.7190(3) 0.4670(3) 0.9029(2) 0.0491(10) Uani 1 1 d .
H17 H 0.6902 0.4941 0.8863 0.059 Uiso 1 1 calc R
C6 C 0.9657(3) 0.2794(3) 0.9444(2) 0.0432(9) Uani 1 1 d .
C10B C 0.4770(3) -0.0479(3) 0.6735(2) 0.0445(10) Uani 1 1 d .
C19 C 0.7508(3) 0.3790(3) 0.9499(2) 0.0475(10) Uani 1 1 d .
C12B C 0.3602(3) -0.0142(3) 0.6175(2) 0.0476(10) Uani 1 1 d .
H12B H 0.3142 -0.0527 0.6283 0.057 Uiso 1 1 calc R
C42 C 0.8538(3) 0.6248(3) 0.7884(2) 0.0498(10) Uani 1 1 d .
H42 H 0.8680 0.5942 0.7578 0.060 Uiso 1 1 calc R
C19A C 0.7136(3) 0.2197(3) 0.7723(2) 0.0473(10) Uani 1 1 d .
C2A C 0.8617(3) 0.2706(3) 0.7467(2) 0.0480(10) Uani 1 1 d .
H2A H 0.8861 0.2411 0.7661 0.058 Uiso 1 1 calc R
C6B C 0.6915(3) 0.0029(3) 0.6700(2) 0.0492(10) Uani 1 1 d .
C27B C 0.4188(3) -0.1059(3) 0.7051(2) 0.0479(10) Uani 1 1 d .
C17B C 0.5884(4) 0.2546(3) 0.4996(2) 0.0582(12) Uani 1 1 d .
H17B H 0.5688 0.2902 0.4873 0.070 Uiso 1 1 calc R
C3 C 0.7671(3) 0.2068(3) 1.0065(2) 0.0518(11) Uani 1 1 d .
H3 H 0.7550 0.1611 1.0241 0.062 Uiso 1 1 calc R
C37B C 0.4077(3) 0.1837(3) 0.5177(2) 0.0526(11) Uani 1 1 d .
C2 C 0.7219(3) 0.2484(3) 1.0027(2) 0.0515(10) Uani 1 1 d .
H2 H 0.6745 0.2358 1.0173 0.062 Uiso 1 1 calc R
C1A C 0.7811(3) 0.2616(3) 0.7464(2) 0.0458(10) Uani 1 1 d .
C3B C 0.8334(4) 0.1330(3) 0.5699(3) 0.0613(12) Uani 1 1 d .
H3B H 0.8827 0.1293 0.5740 0.074 Uiso 1 1 calc R
C40 C 0.8190(3) 0.7313(3) 0.8138(3) 0.0540(11) Uani 1 1 d .
C5B C 0.7612(3) 0.0395(3) 0.6463(2) 0.0521(11) Uani 1 1 d .
C4B C 0.7699(3) 0.0918(3) 0.6012(2) 0.0520(11) Uani 1 1 d .
C15B C 0.4679(3) 0.1530(3) 0.5413(2) 0.0494(10) Uani 1 1 d .
C28B C 0.3932(4) -0.1917(3) 0.6952(2) 0.0597(12) Uani 1 1 d .
H28B H 0.4165 -0.2200 0.6740 0.072 Uiso 1 1 calc R
C18A C 0.6797(3) 0.1505(3) 0.8000(2) 0.0476(10) Uani 1 1 d .
H18A H 0.7040 0.1178 0.8099 0.057 Uiso 1 1 calc R
C17A C 0.6054(3) 0.1406(3) 0.8096(2) 0.0488(10) Uani 1 1 d .
H17A H 0.5700 0.1000 0.8270 0.059 Uiso 1 1 calc R
C8 C 1.0753(3) 0.3217(3) 0.9003(2) 0.0503(10) Uani 1 1 d .
H8 H 1.1199 0.3247 0.8846 0.060 Uiso 1 1 calc R
C8B C 0.6016(3) -0.0748(3) 0.7243(2) 0.0514(11) Uani 1 1 d .
H8B H 0.5788 -0.1086 0.7522 0.062 Uiso 1 1 calc R
C18 C 0.6883(3) 0.4026(3) 0.9328(2) 0.0511(10) Uani 1 1 d .
H18 H 0.6356 0.3790 0.9403 0.061 Uiso 1 1 calc R
C38 C 0.8223(3) 0.6523(3) 0.8980(2) 0.0507(10) Uani 1 1 d .
H38 H 0.8155 0.6408 0.9411 0.061 Uiso 1 1 calc R
C7A C 0.7721(3) 0.4978(3) 0.6011(2) 0.0506(10) Uani 1 1 d .
H7A H 0.8075 0.5212 0.5748 0.061 Uiso 1 1 calc R
C19B C 0.6698(3) 0.1950(3) 0.5198(2) 0.0544(11) Uani 1 1 d .
C8A C 0.7034(3) 0.5053(3) 0.6030(2) 0.0506(10) Uani 1 1 d .
H8A H 0.6836 0.5350 0.5782 0.061 Uiso 1 1 calc R
C38B C 0.3857(4) 0.1883(3) 0.4456(2) 0.0613(13) Uani 1 1 d .
H38B H 0.4098 0.1728 0.4139 0.074 Uiso 1 1 calc R
C28A C 0.5899(4) 0.5744(3) 0.6278(3) 0.0609(12) Uani 1 1 d .
H28A H 0.6499 0.6127 0.6455 0.073 Uiso 1 1 calc R
C7B C 0.6800(3) -0.0490(3) 0.7185(2) 0.0545(11) Uani 1 1 d .
H7B H 0.7205 -0.0622 0.7418 0.065 Uiso 1 1 calc R
C20B C 0.8374(3) 0.0293(3) 0.6758(3) 0.0556(11) Uani 1 1 d .
C25 C 0.9551(4) 0.1603(3) 1.0497(3) 0.0614(13) Uani 1 1 d .
H25 H 0.9951 0.2133 1.0848 0.074 Uiso 1 1 calc R
C23 C 0.8938(3) 0.0114(3) 1.0120(3) 0.0566(12) Uani 1 1 d .
C13A C 0.4646(3) 0.3195(3) 0.7630(3) 0.0549(11) Uani 1 1 d .
H13A H 0.4224 0.3006 0.7843 0.066 Uiso 1 1 calc R
C41 C 0.8410(3) 0.6861(3) 0.7681(2) 0.0522(11) Uani 1 1 d .
H41 H 0.8470 0.6972 0.7247 0.063 Uiso 1 1 calc R
C42A C 0.3698(3) 0.1253(3) 0.7716(2) 0.0515(11) Uani 1 1 d .
H42A H 0.3499 0.1298 0.7250 0.062 Uiso 1 1 calc R
C13B C 0.3580(3) 0.0410(3) 0.5816(2) 0.0512(11) Uani 1 1 d .
H13B H 0.3101 0.0468 0.5636 0.061 Uiso 1 1 calc R
C39 C 0.8089(3) 0.7140(3) 0.8780(3) 0.0579(12) Uani 1 1 d .
H39 H 0.7932 0.7438 0.9076 0.069 Uiso 1 1 calc R
C7 C 1.0273(3) 0.2614(3) 0.9266(2) 0.0501(10) Uani 1 1 d .
H7 H 1.0334 0.2159 0.9322 0.060 Uiso 1 1 calc R
C31A C 0.4578(3) 0.4589(3) 0.6033(3) 0.0582(12) Uani 1 1 d .
H31A H 0.4142 0.4067 0.6016 0.070 Uiso 1 1 calc R
C42B C 0.3706(3) 0.2075(3) 0.5637(3) 0.0584(12) Uani 1 1 d .
H42B H 0.3846 0.2054 0.6120 0.070 Uiso 1 1 calc R
C40A C 0.3399(3) 0.0641(3) 0.8664(3) 0.0596(12) Uani 1 1 d .
C21A C 0.9347(4) 0.4087(3) 0.5880(3) 0.0601(12) Uani 1 1 d .
H21A H 0.8942 0.3509 0.5693 0.072 Uiso 1 1 calc R
C39A C 0.4269(4) 0.1144(4) 0.9113(3) 0.0641(13) Uani 1 1 d .
H39A H 0.4459 0.1121 0.9590 0.077 Uiso 1 1 calc R
C41A C 0.3109(3) 0.0711(3) 0.7969(3) 0.0604(12) Uani 1 1 d .
H41A H 0.2517 0.0391 0.7674 0.072 Uiso 1 1 calc R
C41B C 0.3136(4) 0.2340(3) 0.5393(3) 0.0659(14) Uani 1 1 d .
H41B H 0.2896 0.2498 0.5708 0.079 Uiso 1 1 calc R
C24A C 1.0539(4) 0.5796(3) 0.6412(3) 0.0647(13) Uani 1 1 d .
H24A H 1.0938 0.6375 0.6586 0.078 Uiso 1 1 calc R
C25A C 0.9799(3) 0.5474(3) 0.6579(3) 0.0551(11) Uani 1 1 d .
H25A H 0.9698 0.5841 0.6862 0.066 Uiso 1 1 calc R
C2B C 0.8090(4) 0.1793(3) 0.5324(3) 0.0642(13) Uani 1 1 d .
H2B H 0.8392 0.2125 0.5071 0.077 Uiso 1 1 calc R
C23A C 1.0691(3) 0.5253(3) 0.5980(3) 0.0587(12) Uani 1 1 d .
C40B C 0.2922(4) 0.2371(4) 0.4674(4) 0.0753(17) Uani 1 1 d .
C28 C 1.2308(3) 0.4848(3) 0.8839(3) 0.0607(12) Uani 1 1 d .
H28 H 1.2449 0.4681 0.9249 0.073 Uiso 1 1 calc R
C31B C 0.3679(4) -0.0882(4) 0.7412(3) 0.0622(13) Uani 1 1 d .
H31B H 0.3723 -0.0363 0.7555 0.075 Uiso 1 1 calc R
N6 N 0.7953(4) 0.8482(4) 0.7789(3) 0.0988(19) Uani 1 1 d .
C24 C 0.9538(4) 0.0901(3) 1.0635(3) 0.0651(14) Uani 1 1 d .
H24 H 0.9931 0.0958 1.1072 0.078 Uiso 1 1 calc R
C18B C 0.6637(4) 0.2601(3) 0.4961(3) 0.0617(13) Uani 1 1 d .
H18B H 0.7037 0.2995 0.4809 0.074 Uiso 1 1 calc R
C25B C 0.8883(4) 0.0651(4) 0.7510(3) 0.0727(15) Uani 1 1 d .
H25B H 0.8747 0.0952 0.7827 0.087 Uiso 1 1 calc R
N5 N 0.8933(5) -0.1190(3) 1.0388(3) 0.0961(19) Uani 1 1 d .
C38A C 0.4853(3) 0.1680(3) 0.8855(2) 0.0583(12) Uani 1 1 d .
H38A H 0.5441 0.2013 0.9160 0.070 Uiso 1 1 calc R
C1B C 0.7302(3) 0.1674(3) 0.5389(2) 0.0573(12) Uani 1 1 d .
C12A C 0.4839(3) 0.3821(3) 0.7317(3) 0.0541(11) Uani 1 1 d .
H12A H 0.4571 0.4136 0.7284 0.065 Uiso 1 1 calc R
C30A C 0.4440(4) 0.5161(4) 0.5719(3) 0.0735(16) Uani 1 1 d .
H30A H 0.3899 0.5081 0.5459 0.088 Uiso 1 1 calc R
C22A C 1.0083(4) 0.4401(3) 0.5695(3) 0.0620(12) Uani 1 1 d .
H22A H 1.0166 0.4041 0.5383 0.074 Uiso 1 1 calc R
C29B C 0.3251(4) -0.2265(4) 0.7237(3) 0.0781(18) Uani 1 1 d .
H29B H 0.2959 -0.2820 0.7240 0.094 Uiso 1 1 calc R
C39B C 0.3294(4) 0.2150(4) 0.4206(3) 0.0733(16) Uani 1 1 d .
H39B H 0.3162 0.2184 0.3728 0.088 Uiso 1 1 calc R
C31 C 1.1563(4) 0.5078(3) 0.7885(3) 0.0603(12) Uani 1 1 d .
H31 H 1.1120 0.5089 0.7544 0.072 Uiso 1 1 calc R
C43 C 0.8064(4) 0.7969(3) 0.7938(3) 0.0696(15) Uani 1 1 d .
C35B C 0.4371(5) -0.1146(5) 0.9130(3) 0.0803(18) Uani 1 1 d .
H35B H 0.3915 -0.1197 0.9280 0.096 Uiso 1 1 calc R
C34B C 0.5047(5) -0.0402(4) 0.9101(3) 0.0757(17) Uani 1 1 d .
H34B H 0.5117 0.0130 0.9233 0.091 Uiso 1 1 calc R
C33B C 0.5590(4) -0.0591(4) 0.8843(3) 0.0755(16) Uani 1 1 d .
H33B H 0.6083 -0.0212 0.8769 0.091 Uiso 1 1 calc R
C26 C 0.8926(4) -0.0620(4) 1.0271(3) 0.0737(16) Uani 1 1 d .
C29A C 0.5253(4) 0.5868(4) 0.5866(3) 0.0762(16) Uani 1 1 d .
H29A H 0.5351 0.6340 0.5717 0.091 Uiso 1 1 calc R
C36B C 0.4516(5) -0.1799(4) 0.8889(3) 0.0844(19) Uani 1 1 d .
H36B H 0.4171 -0.2361 0.8852 0.101 Uiso 1 1 calc R
C24B C 0.9586(4) 0.0563(4) 0.7788(4) 0.0820(17) Uani 1 1 d .
H24B H 0.9930 0.0809 0.8291 0.098 Uiso 1 1 calc R
C21B C 0.8569(4) -0.0169(4) 0.6282(3) 0.0653(13) Uani 1 1 d .
H21B H 0.8225 -0.0416 0.5779 0.078 Uiso 1 1 calc R
C23B C 0.9781(4) 0.0106(4) 0.7318(4) 0.0801(17) Uani 1 1 d .
C29 C 1.2881(4) 0.5228(4) 0.8476(3) 0.0778(17) Uani 1 1 d .
H29 H 1.3456 0.5356 0.8601 0.093 Uiso 1 1 calc R
C32B C 0.5265(5) -0.1459(4) 0.8714(3) 0.0772(18) Uani 1 1 d .
H32B H 0.5507 -0.1754 0.8541 0.093 Uiso 1 1 calc R
N5A N 1.2140(4) 0.5802(4) 0.5743(3) 0.0981(18) Uani 1 1 d .
C43B C 0.2325(5) 0.2648(5) 0.4410(4) 0.095(2) Uani 1 1 d .
C21 C 0.8369(4) 0.0740(3) 0.9356(3) 0.0782(19) Uani 1 1 d .
H21 H 0.7961 0.0682 0.8929 0.094 Uiso 1 1 calc R
C26A C 1.1507(4) 0.5575(4) 0.5853(3) 0.0721(15) Uani 1 1 d .
C34 C 1.1824(5) 0.3597(5) 0.6758(4) 0.090(2) Uani 1 1 d .
H34 H 1.2065 0.3893 0.6457 0.108 Uiso 1 1 calc R
C43A C 0.2825(4) 0.0006(4) 0.8914(4) 0.0781(17) Uani 1 1 d .
C22B C 0.9274(4) -0.0259(5) 0.6560(4) 0.0837(18) Uani 1 1 d .
H22B H 0.9411 -0.0561 0.6246 0.100 Uiso 1 1 calc R
C30 C 1.2410(4) 0.5376(4) 0.7881(4) 0.0796(17) Uani 1 1 d .
H30 H 1.2625 0.5627 0.7547 0.096 Uiso 1 1 calc R
C30B C 0.3094(4) -0.1635(4) 0.7515(4) 0.0800(18) Uani 1 1 d .
H30B H 0.2680 -0.1699 0.7727 0.096 Uiso 1 1 calc R
C36 C 1.0851(5) 0.2867(4) 0.7275(3) 0.0778(16) Uani 1 1 d .
H36 H 1.0344 0.2596 0.7378 0.093 Uiso 1 1 calc R
C22 C 0.8350(5) 0.0029(4) 0.9482(3) 0.085(2) Uani 1 1 d .
H22 H 0.7941 -0.0502 0.9137 0.102 Uiso 1 1 calc R
C33 C 1.2258(5) 0.3407(5) 0.7329(4) 0.090(2) Uani 1 1 d .
H33 H 1.2839 0.3553 0.7470 0.108 Uiso 1 1 calc R
N6B N 0.1853(5) 0.2857(6) 0.4183(5) 0.144(3) Uani 1 1 d .
C35A C 0.4455(6) 0.5601(5) 0.7554(4) 0.095(2) Uani 1 1 d .
H35A H 0.4002 0.5100 0.7554 0.114 Uiso 1 1 calc R
N6A N 0.2410(5) -0.0495(5) 0.9134(5) 0.127(3) Uani 1 1 d .
C35 C 1.0941(5) 0.3251(5) 0.6726(3) 0.091(2) Uani 1 1 d .
H35 H 1.0504 0.3279 0.6395 0.109 Uiso 1 1 calc R
C32 C 1.1671(5) 0.2961(4) 0.7653(4) 0.0819(17) Uani 1 1 d .
H32 H 1.1795 0.2762 0.8044 0.098 Uiso 1 1 calc R
C32A C 0.5791(5) 0.6688(5) 0.7797(4) 0.100(2) Uani 1 1 d .
H32A H 0.6394 0.7055 0.7991 0.120 Uiso 1 1 calc R
C34A C 0.4353(5) 0.6129(5) 0.7178(5) 0.096(2) Uani 1 1 d .
H34A H 0.3825 0.6049 0.6883 0.115 Uiso 1 1 calc R
C33A C 0.5188(6) 0.6808(4) 0.7322(5) 0.098(2) Uani 1 1 d .
H33A H 0.5318 0.7258 0.7134 0.117 Uiso 1 1 calc R
C26B C 1.0501(5) -0.0013(6) 0.7592(5) 0.110(3) Uani 1 1 d .
C36A C 0.5347(7) 0.5934(6) 0.7935(4) 0.103(3) Uani 1 1 d .
H36A H 0.5593 0.5696 0.8224 0.124 Uiso 1 1 calc R
N5B N 1.1081(6) -0.0077(8) 0.7847(6) 0.168(4) Uani 1 1 d .

loop_
_atom_site_aniso_label
_atom_site_aniso_U_11
_atom_site_aniso_U_22
_atom_site_aniso_U_33
_atom_site_aniso_U_23
_atom_site_aniso_U_13
_atom_site_aniso_U_12
Ag1A 0.04367(17) 0.04016(17) 0.04176(16) 0.01589(12) 0.01576(12) 0.02250(14)
Ag1 0.04552(17) 0.03784(16) 0.03862(15) 0.01618(12) 0.01676(12) 0.02371(13)
Ag1B 0.05397(19) 0.04312(18) 0.03867(15) 0.01547(13) 0.01678(13) 0.02536(15)
Fe1B 0.0643(5) 0.0543(4) 0.0448(3) 0.0244(3) 0.0223(3) 0.0336(4)
Fe1A 0.0537(4) 0.0501(4) 0.0666(4) 0.0197(3) 0.0237(3) 0.0316(4)
Fe1 0.0618(5) 0.0671(5) 0.0583(4) 0.0224(4) 0.0295(4) 0.0380(4)
N1 0.051(2) 0.0357(17) 0.0457(17) 0.0240(14) 0.0229(15) 0.0226(16)
N3A 0.0458(19) 0.0434(19) 0.0433(17) 0.0188(15) 0.0175(15) 0.0255(16)
N4A 0.050(2) 0.0420(19) 0.0446(17) 0.0164(15) 0.0167(15) 0.0241(17)
N3 0.051(2) 0.0379(18) 0.0371(15) 0.0171(14) 0.0165(14) 0.0241(16)
N3B 0.059(2) 0.049(2) 0.0406(17) 0.0201(15) 0.0173(16) 0.0338(19)
N2 0.0461(19) 0.0429(19) 0.0389(16) 0.0136(14) 0.0113(14) 0.0246(16)
N1A 0.048(2) 0.052(2) 0.0481(18) 0.0194(16) 0.0186(16) 0.0286(18)
N2B 0.052(2) 0.0381(18) 0.0411(16) 0.0124(14) 0.0168(15) 0.0234(16)
N2A 0.0444(19) 0.0422(19) 0.0399(16) 0.0158(14) 0.0154(14) 0.0210(16)
N4 0.051(2) 0.048(2) 0.0440(17) 0.0170(15) 0.0199(15) 0.0295(17)
N4B 0.061(2) 0.051(2) 0.0421(18) 0.0219(16) 0.0208(17) 0.0268(19)
N1B 0.070(3) 0.060(2) 0.0487(19) 0.0218(18) 0.0248(19) 0.036(2)
C4 0.048(2) 0.042(2) 0.0400(19) 0.0134(17) 0.0124(17) 0.0205(19)
C9 0.045(2) 0.047(2) 0.0343(18) 0.0160(17) 0.0081(16) 0.0266(19)
C9B 0.061(3) 0.044(2) 0.041(2) 0.0139(17) 0.0195(19) 0.034(2)
C16 0.052(2) 0.043(2) 0.0393(19) 0.0142(17) 0.0171(18) 0.029(2)
C16A 0.050(2) 0.043(2) 0.042(2) 0.0190(18) 0.0163(18) 0.024(2)
C11B 0.050(2) 0.041(2) 0.0337(18) 0.0115(16) 0.0106(17) 0.0233(19)
C5A 0.047(2) 0.049(2) 0.0357(18) 0.0084(17) 0.0149(17) 0.024(2)
C10 0.044(2) 0.044(2) 0.0341(18) 0.0107(17) 0.0103(16) 0.0201(19)
C3A 0.043(2) 0.052(3) 0.049(2) 0.013(2) 0.0165(18) 0.027(2)
C15A 0.044(2) 0.043(2) 0.0385(19) 0.0122(17) 0.0133(17) 0.0186(19)
C10A 0.048(2) 0.042(2) 0.0412(19) 0.0138(17) 0.0157(17) 0.0243(19)
C12 0.049(2) 0.043(2) 0.041(2) 0.0163(17) 0.0153(18) 0.020(2)
C9A 0.050(2) 0.038(2) 0.0377(18) 0.0102(16) 0.0138(17) 0.0207(19)
C13 0.054(3) 0.041(2) 0.046(2) 0.0175(18) 0.0159(19) 0.024(2)
C20A 0.045(2) 0.049(2) 0.045(2) 0.0142(19) 0.0138(18) 0.024(2)
C15 0.055(2) 0.042(2) 0.0395(19) 0.0135(17) 0.0161(18) 0.028(2)
C11A 0.046(2) 0.041(2) 0.0372(18) 0.0069(17) 0.0112(17) 0.0210(19)
C1 0.045(2) 0.051(2) 0.042(2) 0.0190(18) 0.0166(17) 0.024(2)
C6A 0.050(2) 0.044(2) 0.0392(19) 0.0162(17) 0.0156(18) 0.023(2)
C14A 0.044(2) 0.045(2) 0.0409(19) 0.0120(17) 0.0154(17) 0.0201(19)
C27A 0.061(3) 0.051(3) 0.046(2) 0.0201(19) 0.022(2) 0.033(2)
C14 0.054(2) 0.039(2) 0.0345(18) 0.0143(16) 0.0147(17) 0.0264(19)
C4A 0.045(2) 0.046(2) 0.044(2) 0.0097(18) 0.0166(18) 0.023(2)
C16B 0.063(3) 0.044(2) 0.0364(19) 0.0143(18) 0.0087(19) 0.026(2)
C37 0.045(2) 0.035(2) 0.0401(19) 0.0073(16) 0.0072(17) 0.0213(18)
C20 0.051(2) 0.042(2) 0.050(2) 0.0209(18) 0.0182(19) 0.025(2)
C5 0.055(3) 0.042(2) 0.045(2) 0.0171(18) 0.0164(19) 0.028(2)
C27 0.047(2) 0.048(2) 0.051(2) 0.0164(19) 0.0182(19) 0.024(2)
C37A 0.050(2) 0.052(2) 0.047(2) 0.0218(19) 0.0206(19) 0.029(2)
C11 0.046(2) 0.037(2) 0.042(2) 0.0139(17) 0.0181(18) 0.0167(19)
C14B 0.062(3) 0.048(2) 0.0355(19) 0.0139(18) 0.0151(18) 0.033(2)
C17 0.055(3) 0.053(3) 0.050(2) 0.020(2) 0.019(2) 0.036(2)
C6 0.052(2) 0.044(2) 0.0372(18) 0.0140(17) 0.0118(17) 0.030(2)
C10B 0.058(3) 0.044(2) 0.0282(17) 0.0083(16) 0.0104(17) 0.028(2)
C19 0.052(3) 0.048(2) 0.045(2) 0.0161(19) 0.0204(19) 0.026(2)
C12B 0.048(2) 0.046(2) 0.042(2) 0.0156(18) 0.0120(18) 0.022(2)
C42 0.057(3) 0.046(2) 0.043(2) 0.0105(18) 0.0098(19) 0.031(2)
C19A 0.054(3) 0.043(2) 0.045(2) 0.0117(18) 0.0145(19) 0.028(2)
C2A 0.049(2) 0.053(3) 0.040(2) 0.0104(19) 0.0090(18) 0.030(2)
C6B 0.061(3) 0.043(2) 0.044(2) 0.0083(18) 0.015(2) 0.031(2)
C27B 0.053(2) 0.048(2) 0.043(2) 0.0200(18) 0.0154(18) 0.026(2)
C17B 0.074(3) 0.046(3) 0.049(2) 0.024(2) 0.016(2) 0.028(2)
C3 0.054(3) 0.047(2) 0.053(2) 0.024(2) 0.018(2) 0.023(2)
C37B 0.062(3) 0.041(2) 0.040(2) 0.0136(18) 0.0057(19) 0.022(2)
C2 0.052(3) 0.053(3) 0.053(2) 0.026(2) 0.025(2) 0.024(2)
C1A 0.053(2) 0.040(2) 0.042(2) 0.0066(17) 0.0130(18) 0.027(2)
C3B 0.058(3) 0.055(3) 0.058(3) 0.006(2) 0.017(2) 0.025(2)
C40 0.055(3) 0.045(2) 0.055(2) 0.015(2) 0.006(2) 0.028(2)
C5B 0.057(3) 0.049(3) 0.045(2) 0.0061(19) 0.015(2) 0.029(2)
C4B 0.057(3) 0.058(3) 0.042(2) 0.010(2) 0.018(2) 0.033(2)
C15B 0.062(3) 0.047(2) 0.039(2) 0.0145(18) 0.0116(19) 0.031(2)
C28B 0.074(3) 0.049(3) 0.045(2) 0.014(2) 0.016(2) 0.027(2)
C18A 0.061(3) 0.039(2) 0.045(2) 0.0152(18) 0.0145(19) 0.029(2)
C17A 0.057(3) 0.040(2) 0.048(2) 0.0185(18) 0.021(2) 0.023(2)
C8 0.055(3) 0.060(3) 0.046(2) 0.021(2) 0.0206(19) 0.036(2)
C8B 0.068(3) 0.046(2) 0.052(2) 0.021(2) 0.024(2) 0.036(2)
C18 0.049(2) 0.056(3) 0.056(2) 0.019(2) 0.025(2) 0.030(2)
C38 0.059(3) 0.047(2) 0.048(2) 0.0164(19) 0.015(2) 0.031(2)
C7A 0.059(3) 0.053(3) 0.042(2) 0.0200(19) 0.023(2) 0.028(2)
C19B 0.067(3) 0.052(3) 0.039(2) 0.0158(19) 0.020(2) 0.026(2)
C8A 0.062(3) 0.053(3) 0.047(2) 0.023(2) 0.021(2) 0.035(2)
C38B 0.073(3) 0.057(3) 0.044(2) 0.023(2) 0.010(2) 0.030(3)
C28A 0.071(3) 0.060(3) 0.079(3) 0.036(3) 0.041(3) 0.043(3)
C7B 0.068(3) 0.062(3) 0.049(2) 0.024(2) 0.021(2) 0.044(3)
C20B 0.051(3) 0.048(3) 0.065(3) 0.015(2) 0.021(2) 0.025(2)
C25 0.065(3) 0.042(2) 0.061(3) 0.016(2) 0.006(2) 0.024(2)
C23 0.069(3) 0.047(3) 0.065(3) 0.024(2) 0.025(2) 0.036(2)
C13A 0.057(3) 0.063(3) 0.059(2) 0.026(2) 0.031(2) 0.035(2)
C41 0.060(3) 0.049(3) 0.047(2) 0.021(2) 0.013(2) 0.030(2)
C42A 0.055(3) 0.062(3) 0.045(2) 0.026(2) 0.021(2) 0.032(2)
C13B 0.052(3) 0.058(3) 0.043(2) 0.018(2) 0.0093(19) 0.032(2)
C39 0.068(3) 0.054(3) 0.055(2) 0.008(2) 0.013(2) 0.042(3)
C7 0.063(3) 0.053(3) 0.048(2) 0.021(2) 0.020(2) 0.040(2)
C31A 0.058(3) 0.051(3) 0.054(2) 0.009(2) 0.007(2) 0.028(2)
C42B 0.065(3) 0.049(3) 0.052(2) 0.015(2) 0.009(2) 0.030(2)
C40A 0.064(3) 0.072(3) 0.075(3) 0.045(3) 0.042(3) 0.045(3)
C21A 0.065(3) 0.053(3) 0.060(3) 0.011(2) 0.029(2) 0.028(2)
C39A 0.073(3) 0.092(4) 0.054(2) 0.040(3) 0.032(2) 0.053(3)
C41A 0.053(3) 0.069(3) 0.066(3) 0.032(2) 0.023(2) 0.033(3)
C41B 0.063(3) 0.052(3) 0.075(3) 0.018(2) 0.015(3) 0.030(3)
C24A 0.065(3) 0.051(3) 0.067(3) 0.021(2) 0.028(3) 0.018(2)
C25A 0.065(3) 0.047(3) 0.055(2) 0.016(2) 0.027(2) 0.028(2)
C2B 0.070(3) 0.052(3) 0.059(3) 0.010(2) 0.034(2) 0.019(3)
C23A 0.058(3) 0.068(3) 0.053(2) 0.029(2) 0.027(2) 0.028(3)
C40B 0.063(3) 0.059(3) 0.092(4) 0.044(3) 0.008(3) 0.027(3)
C28 0.047(3) 0.071(3) 0.059(3) 0.012(2) 0.015(2) 0.031(2)
C31B 0.068(3) 0.079(4) 0.061(3) 0.040(3) 0.029(2) 0.046(3)
N6 0.123(5) 0.077(3) 0.111(4) 0.041(3) 0.021(4) 0.070(4)
C24 0.065(3) 0.050(3) 0.070(3) 0.024(2) 0.007(2) 0.029(2)
C18B 0.066(3) 0.051(3) 0.051(2) 0.021(2) 0.017(2) 0.018(2)
C25B 0.081(4) 0.073(4) 0.067(3) 0.013(3) 0.015(3) 0.050(3)
N5 0.136(5) 0.066(3) 0.095(4) 0.031(3) 0.026(3) 0.065(4)
C38A 0.054(3) 0.070(3) 0.046(2) 0.024(2) 0.017(2) 0.027(2)
C1B 0.064(3) 0.050(3) 0.046(2) 0.012(2) 0.022(2) 0.021(2)
C12A 0.063(3) 0.062(3) 0.061(3) 0.032(2) 0.031(2) 0.043(3)
C30A 0.080(4) 0.086(4) 0.062(3) 0.025(3) 0.010(3) 0.056(4)
C22A 0.069(3) 0.067(3) 0.059(3) 0.020(2) 0.033(2) 0.037(3)
C29B 0.075(4) 0.061(3) 0.063(3) 0.029(3) 0.014(3) 0.012(3)
C39B 0.075(4) 0.070(4) 0.064(3) 0.035(3) 0.007(3) 0.034(3)
C31 0.074(3) 0.062(3) 0.067(3) 0.033(2) 0.043(3) 0.039(3)
C43 0.079(4) 0.057(3) 0.074(3) 0.025(3) 0.012(3) 0.042(3)
C35B 0.109(5) 0.104(5) 0.058(3) 0.041(3) 0.048(3) 0.065(4)
C34B 0.102(5) 0.081(4) 0.043(2) 0.014(3) 0.018(3) 0.052(4)
C33B 0.073(4) 0.089(4) 0.049(3) 0.016(3) 0.014(3) 0.037(3)
C26 0.094(4) 0.053(3) 0.077(3) 0.022(3) 0.023(3) 0.044(3)
C29A 0.094(4) 0.085(4) 0.089(4) 0.055(3) 0.044(3) 0.063(4)
C36B 0.118(6) 0.079(4) 0.064(3) 0.043(3) 0.032(3) 0.052(4)
C24B 0.077(4) 0.088(4) 0.078(4) 0.026(3) 0.016(3) 0.048(4)
C21B 0.065(3) 0.066(3) 0.071(3) 0.016(3) 0.030(3) 0.038(3)
C23B 0.060(3) 0.094(5) 0.112(5) 0.054(4) 0.039(3) 0.049(3)
C29 0.052(3) 0.081(4) 0.091(4) 0.012(3) 0.030(3) 0.029(3)
C32B 0.110(5) 0.105(5) 0.047(3) 0.030(3) 0.022(3) 0.080(4)
N5A 0.085(4) 0.105(4) 0.094(4) 0.029(3) 0.053(3) 0.032(3)
C43B 0.077(4) 0.106(5) 0.120(5) 0.071(5) 0.029(4) 0.053(4)
C21 0.102(5) 0.047(3) 0.058(3) 0.013(2) -0.007(3) 0.038(3)
C26A 0.065(3) 0.085(4) 0.064(3) 0.027(3) 0.035(3) 0.030(3)
C34 0.120(6) 0.098(5) 0.078(4) 0.032(4) 0.065(4) 0.061(5)
C43A 0.081(4) 0.101(5) 0.097(4) 0.065(4) 0.056(3) 0.059(4)
C22B 0.082(4) 0.101(5) 0.097(4) 0.036(4) 0.045(4) 0.062(4)
C30 0.089(4) 0.080(4) 0.103(4) 0.050(3) 0.067(4) 0.046(4)
C30B 0.063(3) 0.103(5) 0.087(4) 0.057(4) 0.035(3) 0.041(3)
C36 0.088(4) 0.067(4) 0.082(4) 0.018(3) 0.041(3) 0.040(3)
C22 0.112(5) 0.046(3) 0.061(3) 0.005(2) -0.005(3) 0.037(3)
C33 0.087(5) 0.096(5) 0.102(5) 0.017(4) 0.046(4) 0.059(4)
N6B 0.123(6) 0.185(8) 0.196(8) 0.135(7) 0.060(6) 0.110(6)
C35A 0.105(6) 0.086(5) 0.113(5) 0.028(4) 0.076(5) 0.047(4)
N6A 0.103(5) 0.161(7) 0.185(7) 0.133(6) 0.090(5) 0.076(5)
C35 0.109(5) 0.105(5) 0.060(3) 0.009(3) 0.020(3) 0.069(5)
C32 0.104(5) 0.079(4) 0.081(4) 0.020(3) 0.036(4) 0.061(4)
C32A 0.077(4) 0.090(5) 0.099(5) -0.013(4) 0.023(4) 0.036(4)
C34A 0.086(5) 0.107(6) 0.123(6) 0.030(5) 0.054(4) 0.066(5)
C33A 0.118(6) 0.061(4) 0.134(6) 0.025(4) 0.063(5) 0.055(4)
C26B 0.085(5) 0.157(8) 0.152(7) 0.092(6) 0.070(5) 0.085(5)
C36A 0.153(8) 0.116(6) 0.077(4) 0.023(4) 0.048(5) 0.097(6)
N5B 0.127(6) 0.288(12) 0.208(9) 0.153(9) 0.095(6) 0.158(8)

loop_
_atom_type_symbol
_atom_type_description
_atom_type_scat_dispersion_real
_atom_type_scat_dispersion_imag
_atom_type_scat_source
C C 0.0181 0.0091 'International Tables Vol C Tables 4.2.6.8 and 6.1.1.4'
H H 0.0000 0.0000 'International Tables Vol C Tables 4.2.6.8 and 6.1.1.4'
Ag Ag 0.1306 4.2820 'International Tables Vol C Tables 4.2.6.8 and 6.1.1.4'
Fe Fe -1.1336 3.1974 'International Tables Vol C Tables 4.2.6.8 and 6.1.1.4'
N N 0.0311 0.0180 'International Tables Vol C Tables 4.2.6.8 and 6.1.1.4'

loop_
_geom_angle_atom_site_label_1
_geom_angle_atom_site_label_2
_geom_angle_atom_site_label_3
_geom_angle
N3A Ag1A N2A 96.17(14)
N4A Ag1A N3A 92.30(15)
N4A Ag1A N1A 80.23(16)
N4A Ag1A N2A 170.01(15)
N1A Ag1A N3A 170.18(15)
N1A Ag1A N2A 91.90(15)
N1 Ag1 N3 170.95(14)
N1 Ag1 N2 92.51(15)
N1 Ag1 N4 79.88(15)
N3 Ag1 N2 95.11(15)
N4 Ag1 N3 92.95(15)
N4 Ag1 N2 170.69(14)
N3B Ag1B N2B 95.58(15)
N4B Ag1B N3B 92.24(16)
N4B Ag1B N2B 171.30(16)
N1B Ag1B N3B 171.29(16)
N1B Ag1B N2B 91.79(16)
N1B Ag1B N4B 80.75(17)
C28B Fe1B C27B 39.86(18)
C31B Fe1B C27B 40.40(19)
C31B Fe1B C28B 68.1(2)
C31B Fe1B C35B 118.3(3)
C31B Fe1B C34B 108.3(2)
C31B Fe1B C33B 127.6(3)
C31B Fe1B C32B 165.5(3)
C29B Fe1B C27B 67.7(2)
C29B Fe1B C28B 40.8(2)
C29B Fe1B C31B 68.3(2)
C29B Fe1B C35B 118.8(3)
C29B Fe1B C34B 156.0(3)
C29B Fe1B C33B 160.0(3)
C29B Fe1B C36B 104.1(3)
C29B Fe1B C32B 121.9(3)
C35B Fe1B C27B 156.6(2)
C35B Fe1B C28B 157.5(3)
C35B Fe1B C34B 40.3(3)
C35B Fe1B C33B 67.3(3)
C35B Fe1B C32B 67.6(3)
C34B Fe1B C27B 126.1(2)
C34B Fe1B C28B 162.0(3)
C34B Fe1B C33B 39.3(3)
C33B Fe1B C27B 115.0(2)
C33B Fe1B C28B 128.0(2)
C36B Fe1B C27B 162.8(2)
C36B Fe1B C28B 124.3(2)
C36B Fe1B C31B 152.5(3)
C36B Fe1B C35B 40.5(3)
C36B Fe1B C34B 67.4(3)
C36B Fe1B C33B 67.4(3)
C36B Fe1B C32B 40.0(3)
C32B Fe1B C27B 130.4(2)
C32B Fe1B C28B 112.0(2)
C32B Fe1B C34B 66.8(2)
C32B Fe1B C33B 40.1(3)
C30B Fe1B C27B 68.2(2)
C30B Fe1B C28B 68.6(3)
C30B Fe1B C31B 40.9(2)
C30B Fe1B C29B 40.7(3)
C30B Fe1B C35B 101.4(3)
C30B Fe1B C34B 121.1(3)
C30B Fe1B C33B 159.2(3)
C30B Fe1B C36B 116.2(3)
C30B Fe1B C32B 153.5(3)
C28A Fe1A C27A 40.23(18)
C28A Fe1A C31A 67.4(2)
C28A Fe1A C35A 164.8(3)
C28A Fe1A C34A 154.1(3)
C28A Fe1A C36A 127.2(3)
C31A Fe1A C27A 40.11(19)
C30A Fe1A C27A 68.1(2)
C30A Fe1A C28A 67.9(2)
C30A Fe1A C31A 40.5(2)
C30A Fe1A C29A 40.4(3)
C30A Fe1A C35A 122.2(3)
C30A Fe1A C32A 156.8(3)
C30A Fe1A C34A 104.9(3)
C30A Fe1A C33A 119.7(3)
C30A Fe1A C36A 159.5(4)
C29A Fe1A C27A 68.1(2)
C29A Fe1A C28A 40.5(2)
C29A Fe1A C31A 67.8(2)
C29A Fe1A C35A 154.6(3)
C29A Fe1A C32A 122.2(3)
C29A Fe1A C34A 118.0(3)
C29A Fe1A C33A 103.4(3)
C29A Fe1A C36A 160.1(4)
C35A Fe1A C27A 129.3(3)
C35A Fe1A C31A 111.8(3)
C35A Fe1A C36A 40.1(3)
C32A Fe1A C27A 125.5(3)
C32A Fe1A C28A 109.1(3)
C32A Fe1A C31A 161.6(3)
C32A Fe1A C35A 66.5(3)
C32A Fe1A C34A 67.2(3)
C32A Fe1A C36A 39.8(3)
C34A Fe1A C27A 162.2(3)
C34A Fe1A C31A 124.2(3)
C34A Fe1A C35A 39.5(3)
C34A Fe1A C36A 67.5(3)
C33A Fe1A C27A 157.5(3)
C33A Fe1A C28A 120.0(3)
C33A Fe1A C31A 157.7(3)
C33A Fe1A C35A 66.9(3)
C33A Fe1A C32A 40.2(3)
C33A Fe1A C34A 40.3(3)
C33A Fe1A C36A 67.8(3)
C36A Fe1A C27A 113.0(2)
C36A Fe1A C31A 126.8(3)
C28 Fe1 C27 39.94(18)
C31 Fe1 C27 40.44(18)
C31 Fe1 C28 67.2(2)
C31 Fe1 C29 68.4(2)
C31 Fe1 C34 121.5(3)
C31 Fe1 C36 124.2(3)
C31 Fe1 C33 156.9(3)
C31 Fe1 C35 107.7(3)
C31 Fe1 C32 161.4(3)
C29 Fe1 C27 68.3(2)
C29 Fe1 C28 40.2(2)
C29 Fe1 C34 119.8(3)
C29 Fe1 C36 161.3(3)
C29 Fe1 C33 106.4(3)
C29 Fe1 C35 156.4(3)
C29 Fe1 C32 123.6(3)
C34 Fe1 C27 159.1(3)
C34 Fe1 C28 157.2(3)
C34 Fe1 C36 67.8(3)
C34 Fe1 C33 40.0(3)
C34 Fe1 C35 40.9(3)
C34 Fe1 C32 67.5(3)
C30 Fe1 C27 68.3(2)
C30 Fe1 C28 67.6(2)
C30 Fe1 C31 40.5(2)
C30 Fe1 C29 41.0(3)
C30 Fe1 C34 104.3(3)
C30 Fe1 C36 157.5(3)
C30 Fe1 C33 120.8(3)
C30 Fe1 C35 120.9(3)
C30 Fe1 C32 157.7(3)
C36 Fe1 C27 111.1(2)
C36 Fe1 C28 127.3(2)
C36 Fe1 C32 40.6(3)
C33 Fe1 C27 160.6(3)
C33 Fe1 C28 124.2(3)
C33 Fe1 C36 67.6(3)
C33 Fe1 C35 67.6(3)
C33 Fe1 C32 39.9(3)
C35 Fe1 C27 124.7(2)
C35 Fe1 C28 161.6(3)
C35 Fe1 C36 39.6(3)
C35 Fe1 C32 67.4(3)
C32 Fe1 C27 126.3(2)
C32 Fe1 C28 111.4(2)
C4 N1 Ag1 130.7(3)
C1 N1 Ag1 117.2(3)
C1 N1 C4 111.8(4)
C11A N3A Ag1A 123.2(3)
C14A N3A Ag1A 123.5(3)
C14A N3A C11A 110.5(4)
C16A N4A Ag1A 129.7(3)
C16A N4A C19A 112.3(4)
C19A N4A Ag1A 116.6(3)
C14 N3 Ag1 123.2(3)
C11 N3 Ag1 124.3(3)
C11 N3 C14 110.4(3)
C11B N3B Ag1B 123.1(3)
C14B N3B Ag1B 123.8(3)
C14B N3B C11B 109.8(4)
C9 N2 Ag1 124.0(3)
C9 N2 C6 110.9(4)
C6 N2 Ag1 122.8(3)
C4A N1A Ag1A 130.6(3)
C4A N1A C1A 112.4(4)
C1A N1A Ag1A 115.5(3)
C9B N2B Ag1B 123.6(3)
C9B N2B C6B 111.5(4)
C6B N2B Ag1B 122.8(3)
C9A N2A Ag1A 122.8(3)
C6A N2A Ag1A 123.6(3)
C6A N2A C9A 110.3(3)
C16 N4 Ag1 128.8(3)
C19 N4 Ag1 116.6(3)
C19 N4 C16 111.4(4)
C16B N4B Ag1B 128.8(3)
C16B N4B C19B 112.6(4)
C19B N4B Ag1B 115.3(3)
C4B N1B Ag1B 131.1(3)
C4B N1B C1B 112.1(5)
C1B N1B Ag1B 116.7(4)
N1 C4 C5 119.8(4)
N1 C4 C3 105.6(4)
C5 C4 C3 134.7(4)
N2 C9 C10 124.9(4)
N2 C9 C8 106.9(4)
C8 C9 C10 128.1(4)
N2B C9B C10B 126.4(4)
N2B C9B C8B 106.1(4)
C10B C9B C8B 127.4(4)
N4 C16 C15 121.3(4)
N4 C16 C17 105.3(4)
C17 C16 C15 133.3(4)
N4A C16A C15A 122.6(4)
N4A C16A C17A 105.3(4)
C15A C16A C17A 132.1(4)
N3B C11B C10B 125.3(4)
N3B C11B C12B 106.5(4)
C10B C11B C12B 128.2(4)
C6A C5A C20A 120.6(4)
C4A C5A C20A 115.0(4)
C4A C5A C6A 124.3(4)
C9 C10 C27 119.1(4)
C11 C10 C9 125.2(4)
C11 C10 C27 115.6(4)
C4A C3A H3A 125.7
C2A C3A H3A 125.7
C2A C3A C4A 108.6(4)
C16A C15A C14A 122.6(4)
C16A C15A C37A 116.8(4)
C14A C15A C37A 120.5(4)
C9A C10A C11A 125.2(4)
C9A C10A C27A 116.9(4)
C11A C10A C27A 117.8(4)
C13 C12 H12 125.6
C13 C12 C11 108.9(4)
C11 C12 H12 125.6
N2A C9A C10A 124.9(4)
N2A C9A C8A 105.8(4)
C10A C9A C8A 129.3(4)
C12 C13 H13 125.2
C12 C13 C14 109.5(4)
C14 C13 H13 125.2
C21A C20A C5A 120.4(4)
C21A C20A C25A 116.8(5)
C25A C20A C5A 122.7(4)
C16 C15 C37 117.3(4)
C14 C15 C16 124.1(4)
C14 C15 C37 118.5(4)
N3A C11A C10A 124.3(4)
N3A C11A C12A 106.1(4)
C12A C11A C10A 129.6(4)
N1 C1 C19 112.7(4)
N1 C1 C2 105.9(4)
C2 C1 C19 141.4(4)
N2A C6A C5A 126.5(4)
N2A C6A C7A 106.8(4)
C5A C6A C7A 126.7(4)
N3A C14A C15A 127.4(4)
N3A C14A C13A 106.1(4)
C15A C14A C13A 126.5(4)
C10A C27A Fe1A 136.2(3)
C28A C27A Fe1A 67.8(3)
C28A C27A C10A 127.9(4)
C31A C27A Fe1A 68.3(3)
C31A C27A C10A 125.6(4)
C31A C27A C28A 105.7(4)
N3 C14 C13 104.8(4)
C15 C14 N3 126.5(4)
C15 C14 C13 128.8(4)
N1A C4A C5A 120.6(4)
N1A C4A C3A 105.4(4)
C5A C4A C3A 134.0(4)
N4B C16B C17B 104.6(5)
N4B C16B C15B 122.2(4)
C15B C16B C17B 133.2(5)
C42 C37 C15 121.0(4)
C38 C37 C15 120.9(4)
C38 C37 C42 118.2(4)
C25 C20 C5 121.1(4)
C25 C20 C21 118.6(4)
C21 C20 C5 120.2(4)
C4 C5 C20 117.0(4)
C4 C5 C6 125.9(4)
C6 C5 C20 117.0(4)
C10 C27 Fe1 134.4(3)
C28 C27 Fe1 68.3(3)
C28 C27 C10 129.6(4)
C28 C27 C31 104.9(4)
C31 C27 Fe1 67.0(3)
C31 C27 C10 125.0(4)
C42A C37A C15A 122.3(4)
C42A C37A C38A 117.2(4)
C38A C37A C15A 120.2(4)
N3 C11 C10 124.1(4)
N3 C11 C12 106.4(4)
C10 C11 C12 129.5(4)
N3B C14B C15B 125.4(4)
N3B C14B C13B 106.4(4)
C13B C14B C15B 128.2(4)
C16 C17 H17 125.8
C18 C17 C16 108.4(4)
C18 C17 H17 125.8
N2 C6 C5 127.2(4)
N2 C6 C7 105.6(4)
C5 C6 C7 127.2(4)
C9B C10B C27B 120.3(4)
C11B C10B C9B 123.6(4)
C11B C10B C27B 116.2(4)
N4 C19 C1 112.6(4)
N4 C19 C18 107.0(4)
C18 C19 C1 140.0(5)
C11B C12B H12B 125.8
C13B C12B C11B 108.4(4)
C13B C12B H12B 125.8
C37 C42 H42 119.1
C41 C42 C37 121.8(4)
C41 C42 H42 119.1
N4A C19A C1A 113.5(4)
N4A C19A C18A 106.4(4)
C1A C19A C18A 140.0(4)
C3A C2A H2A 125.8
C3A C2A C1A 108.4(4)
C1A C2A H2A 125.8
N2B C6B C5B 126.8(4)
N2B C6B C7B 104.7(4)
C5B C6B C7B 128.3(4)
C10B C27B Fe1B 135.8(3)
C28B C27B Fe1B 69.3(2)
C28B C27B C10B 126.6(4)
C28B C27B C31B 107.8(4)
C31B C27B Fe1B 67.6(2)
C31B C27B C10B 124.9(4)
C16B C17B H17B 125.4
C18B C17B C16B 109.1(5)
C18B C17B H17B 125.4
C4 C3 H3 125.6
C2 C3 C4 108.8(4)
C2 C3 H3 125.6
C38B C37B C15B 119.0(5)
C42B C37B C15B 123.2(4)
C42B C37B C38B 117.8(5)
C1 C2 H2 126.0
C3 C2 C1 108.0(4)
C3 C2 H2 126.0
N1A C1A C19A 113.5(4)
N1A C1A C2A 105.2(4)
C19A C1A C2A 141.2(4)
C4B C3B H3B 125.9
C2B C3B H3B 125.9
C2B C3B C4B 108.2(5)
C41 C40 C43 119.6(5)
C39 C40 C41 120.7(4)
C39 C40 C43 119.8(5)
C6B C5B C4B 125.6(4)
C6B C5B C20B 118.1(4)
C4B C5B C20B 116.1(5)
N1B C4B C3B 105.6(4)
N1B C4B C5B 120.1(5)
C5B C4B C3B 134.3(5)
C16B C15B C14B 124.0(4)
C16B C15B C37B 118.9(4)
C14B C15B C37B 117.0(4)
Fe1B C28B H28B 126.6
C27B C28B Fe1B 70.8(2)
C27B C28B H28B 126.5
C27B C28B C29B 107.1(5)
C29B C28B Fe1B 67.6(3)
C29B C28B H28B 126.5
C19A C18A H18A 125.9
C17A C18A C19A 108.1(4)
C17A C18A H18A 125.9
C16A C17A H17A 126.1
C18A C17A C16A 107.8(4)
C18A C17A H17A 126.1
C9 C8 H8 125.9
C7 C8 C9 108.1(4)
C7 C8 H8 125.9
C9B C8B H8B 125.8
C7B C8B C9B 108.5(4)
C7B C8B H8B 125.8
C17 C18 C19 107.8(4)
C17 C18 H18 126.1
C19 C18 H18 126.1
C37 C38 H38 119.7
C39 C38 C37 120.5(4)
C39 C38 H38 119.7
C6A C7A H7A 125.9
C8A C7A C6A 108.3(4)
C8A C7A H7A 125.9
N4B C19B C18B 105.7(5)
N4B C19B C1B 113.4(4)
C18B C19B C1B 140.4(5)
C9A C8A H8A 125.6
C7A C8A C9A 108.8(4)
C7A C8A H8A 125.6
C37B C38B H38B 119.3
C39B C38B C37B 121.4(6)
C39B C38B H38B 119.3
Fe1A C28A H28A 125.1
C27A C28A Fe1A 72.0(3)
C27A C28A H28A 125.4
C29A C28A Fe1A 69.0(3)
C29A C28A C27A 109.2(5)
C29A C28A H28A 125.4
C6B C7B H7B 125.5
C8B C7B C6B 109.0(4)
C8B C7B H7B 125.5
C25B C20B C5B 119.8(5)
C25B C20B C21B 119.9(5)
C21B C20B C5B 120.3(4)
C20 C25 H25 119.5
C20 C25 C24 121.1(5)
C24 C25 H25 119.5
C24 C23 C26 119.1(5)
C22 C23 C24 120.2(4)
C22 C23 C26 120.7(5)
C14A C13A H13A 126.1
C12A C13A C14A 107.8(4)
C12A C13A H13A 126.1
C42 C41 C40 118.8(4)
C42 C41 H41 120.6
C40 C41 H41 120.6
C37A C42A H42A 119.3
C41A C42A C37A 121.3(4)
C41A C42A H42A 119.3
C14B C13B H13B 125.6
C12B C13B C14B 108.8(4)
C12B C13B H13B 125.6
C40 C39 C38 119.9(4)
C40 C39 H39 120.0
C38 C39 H39 120.0
C6 C7 H7 125.8
C8 C7 C6 108.4(4)
C8 C7 H7 125.8
Fe1A C31A H31A 125.9
C27A C31A Fe1A 71.6(3)
C27A C31A H31A 125.5
C30A C31A Fe1A 68.5(3)
C30A C31A C27A 108.9(5)
C30A C31A H31A 125.5
C37B C42B H42B 119.3
C41B C42B C37B 121.4(5)
C41B C42B H42B 119.3
C39A C40A C41A 120.0(5)
C39A C40A C43A 118.1(5)
C41A C40A C43A 121.7(5)
C20A C21A H21A 118.8
C22A C21A C20A 122.4(5)
C22A C21A H21A 118.8
C40A C39A H39A 120.2
C38A C39A C40A 119.7(4)
C38A C39A H39A 120.2
C42A C41A C40A 119.8(5)
C42A C41A H41A 120.1
C40A C41A H41A 120.1
C42B C41B H41B 120.2
C42B C41B C40B 119.6(6)
C40B C41B H41B 120.2
C25A C24A H24A 120.1
C25A C24A C23A 119.7(5)
C23A C24A H24A 120.1
C20A C25A H25A 119.1
C24A C25A C20A 121.7(5)
C24A C25A H25A 119.1
C3B C2B H2B 125.9
C3B C2B C1B 108.1(5)
C1B C2B H2B 125.9
C24A C23A C26A 120.4(5)
C22A C23A C24A 120.2(5)
C22A C23A C26A 119.3(5)
C41B C40B C39B 120.1(5)
C41B C40B C43B 120.2(7)
C39B C40B C43B 119.7(6)
Fe1 C28 H28 125.9
C27 C28 Fe1 71.8(3)
C27 C28 H28 124.7
C29 C28 Fe1 69.3(3)
C29 C28 C27 110.6(5)
C29 C28 H28 124.7
Fe1B C31B H31B 125.0
C27B C31B Fe1B 72.0(3)
C27B C31B H31B 125.9
C30B C31B Fe1B 68.8(3)
C30B C31B C27B 108.3(5)
C30B C31B H31B 125.9
C25 C24 H24 120.2
C23 C24 C25 119.6(5)
C23 C24 H24 120.2
C17B C18B C19B 107.9(5)
C17B C18B H18B 126.1
C19B C18B H18B 126.1
C20B C25B H25B 119.8
C24B C25B C20B 120.3(6)
C24B C25B H25B 119.8
C37A C38A H38A 119.1
C39A C38A C37A 121.8(5)
C39A C38A H38A 119.1
N1B C1B C19B 112.8(5)
N1B C1B C2B 106.0(5)
C2B C1B C19B 141.1(5)
C11A C12A H12A 125.3
C13A C12A C11A 109.4(4)
C13A C12A H12A 125.3
Fe1A C30A H30A 124.8
C31A C30A Fe1A 71.0(3)
C31A C30A H30A 125.9
C29A C30A Fe1A 69.9(3)
C29A C30A C31A 108.1(5)
C29A C30A H30A 125.9
C21A C22A H22A 120.5
C23A C22A C21A 119.0(5)
C23A C22A H22A 120.5
Fe1B C29B H29B 125.1
C28B C29B Fe1B 71.6(3)
C28B C29B H29B 125.5
C30B C29B Fe1B 69.4(3)
C30B C29B C28B 109.1(5)
C30B C29B H29B 125.5
C38B C39B C40B 119.6(5)
C38B C39B H39B 120.2
C40B C39B H39B 120.2
Fe1 C31 H31 124.4
C27 C31 Fe1 72.5(3)
C27 C31 H31 125.1
C30 C31 Fe1 69.5(3)
C30 C31 C27 109.8(5)
C30 C31 H31 125.1
N6 C43 C40 178.5(8)
Fe1B C35B H35B 125.3
C34B C35B Fe1B 70.5(3)
C34B C35B H35B 126.5
C36B C35B Fe1B 69.3(3)
C36B C35B H35B 126.5
C36B C35B C34B 106.9(6)
Fe1B C34B H34B 126.3
C35B C34B Fe1B 69.2(3)
C35B C34B H34B 125.6
C33B C34B Fe1B 70.5(3)
C33B C34B C35B 108.8(6)
C33B C34B H34B 125.6
Fe1B C33B H33B 125.9
C34B C33B Fe1B 70.2(4)
C34B C33B H33B 126.1
C34B C33B C32B 107.9(6)
C32B C33B Fe1B 69.4(3)
C32B C33B H33B 126.1
N5 C26 C23 178.5(8)
Fe1A C29A H29A 125.4
C28A C29A Fe1A 70.5(3)
C28A C29A H29A 126.0
C30A C29A Fe1A 69.7(3)
C30A C29A C28A 108.0(5)
C30A C29A H29A 126.0
Fe1B C36B H36B 125.0
C35B C36B Fe1B 70.2(3)
C35B C36B H36B 125.9
C32B C36B Fe1B 70.6(3)
C32B C36B C35B 108.3(6)
C32B C36B H36B 125.9
C25B C24B H24B 120.1
C25B C24B C23B 119.8(6)
C23B C24B H24B 120.1
C20B C21B H21B 120.1
C22B C21B C20B 119.8(5)
C22B C21B H21B 120.1
C24B C23B C22B 120.5(5)
C24B C23B C26B 121.3(7)
C22B C23B C26B 118.2(7)
Fe1 C29 H29 125.5
C28 C29 Fe1 70.5(3)
C28 C29 H29 126.7
C28 C29 C30 106.7(5)
C30 C29 Fe1 68.9(4)
C30 C29 H29 126.7
Fe1B C32B H32B 125.7
C33B C32B Fe1B 70.5(3)
C33B C32B H32B 126.0
C36B C32B Fe1B 69.4(3)
C36B C32B C33B 108.0(6)
C36B C32B H32B 126.0
N6B C43B C40B 178.1(10)
C20 C21 H21 119.5
C20 C21 C22 121.0(5)
C22 C21 H21 119.5
N5A C26A C23A 177.9(7)
Fe1 C34 H34 125.3
C33 C34 Fe1 70.1(3)
C33 C34 H34 126.4
C33 C34 C35 107.2(6)
C35 C34 Fe1 69.7(3)
C35 C34 H34 126.4
N6A C43A C40A 176.3(7)
C21B C22B C23B 119.7(6)
C21B C22B H22B 120.2
C23B C22B H22B 120.2
Fe1 C30 H30 125.5
C31 C30 Fe1 70.0(3)
C31 C30 C29 108.0(5)
C31 C30 H30 126.0
C29 C30 Fe1 70.1(4)
C29 C30 H30 126.0
Fe1B C30B H30B 125.3
C31B C30B Fe1B 70.3(3)
C31B C30B H30B 126.1
C29B C30B Fe1B 69.9(4)
C29B C30B C31B 107.7(6)
C29B C30B H30B 126.1
Fe1 C36 H36 125.8
C35 C36 Fe1 70.0(4)
C35 C36 H36 126.0
C35 C36 C32 107.9(6)
C32 C36 Fe1 69.7(4)
C32 C36 H36 126.0
C23 C22 C21 119.4(5)
C23 C22 H22 120.3
C21 C22 H22 120.3
Fe1 C33 H33 125.9
C34 C33 Fe1 69.8(4)
C34 C33 H33 125.6
C32 C33 Fe1 70.3(4)
C32 C33 C34 108.8(6)
C32 C33 H33 125.6
Fe1A C35A H35A 126.1
C34A C35A Fe1A 70.2(4)
C34A C35A H35A 125.2
C34A C35A C36A 109.5(7)
C36A C35A Fe1A 70.0(4)
C36A C35A H35A 125.2
Fe1 C35 H35 126.0
C34 C35 Fe1 69.3(4)
C34 C35 H35 125.9
C36 C35 Fe1 70.3(4)
C36 C35 C34 108.2(6)
C36 C35 H35 125.9
Fe1 C32 H32 125.9
C36 C32 Fe1 69.7(3)
C36 C32 H32 126.1
C33 C32 Fe1 69.9(4)
C33 C32 C36 107.8(6)
C33 C32 H32 126.1
Fe1A C32A H32A 126.2
C33A C32A Fe1A 69.4(4)
C33A C32A H32A 125.5
C36A C32A Fe1A 70.5(4)
C36A C32A H32A 125.5
C36A C32A C33A 109.1(7)
Fe1A C34A H34A 126.0
C35A C34A Fe1A 70.3(4)
C35A C34A H34A 126.3
C35A C34A C33A 107.4(7)
C33A C34A Fe1A 69.0(4)
C33A C34A H34A 126.3
Fe1A C33A H33A 124.4
C32A C33A Fe1A 70.4(4)
C32A C33A C34A 107.6(7)
C32A C33A H33A 126.2
C34A C33A Fe1A 70.7(4)
C34A C33A H33A 126.2
N5B C26B C23B 176.0(12)
Fe1A C36A H36A 125.3
C35A C36A Fe1A 69.9(4)
C35A C36A H36A 126.8
C32A C36A Fe1A 69.7(4)
C32A C36A C35A 106.4(7)
C32A C36A H36A 126.8

loop_
_geom_bond_atom_site_label_1
_geom_bond_atom_site_label_2
_geom_bond_distance
Ag1A N3A 1.959(4)
Ag1A N4A 1.939(3)
Ag1A N1A 1.949(4)
Ag1A N2A 1.959(3)
Ag1 N1 1.929(3)
Ag1 N3 1.951(3)
Ag1 N2 1.978(4)
Ag1 N4 1.949(4)
Ag1B N3B 1.952(4)
Ag1B N2B 1.961(3)
Ag1B N4B 1.948(4)
Ag1B N1B 1.945(5)
Fe1B C27B 2.093(4)
Fe1B C28B 2.073(5)
Fe1B C31B 2.035(5)
Fe1B C29B 2.020(6)
Fe1B C35B 2.036(5)
Fe1B C34B 2.052(5)
Fe1B C33B 2.055(6)
Fe1B C36B 2.025(5)
Fe1B C32B 2.041(5)
Fe1B C30B 2.015(6)
Fe1A C27A 2.093(5)
Fe1A C28A 2.037(5)
Fe1A C31A 2.049(5)
Fe1A C30A 2.016(5)
Fe1A C29A 2.018(6)
Fe1A C35A 2.041(7)
Fe1A C32A 2.032(7)
Fe1A C34A 2.040(6)
Fe1A C33A 2.019(6)
Fe1A C36A 2.043(7)
Fe1 C27 2.102(5)
Fe1 C28 2.056(5)
Fe1 C31 2.029(5)
Fe1 C29 2.040(6)
Fe1 C34 2.046(6)
Fe1 C30 2.023(6)
Fe1 C36 2.055(6)
Fe1 C33 2.050(6)
Fe1 C35 2.052(6)
Fe1 C32 2.056(6)
N1 C4 1.380(5)
N1 C1 1.365(6)
N3A C11A 1.384(5)
N3A C14A 1.376(6)
N4A C16A 1.352(6)
N4A C19A 1.357(6)
N3 C14 1.411(5)
N3 C11 1.379(6)
N3B C11B 1.384(6)
N3B C14B 1.383(6)
N2 C9 1.357(6)
N2 C6 1.368(5)
N1A C4A 1.355(6)
N1A C1A 1.375(6)
N2B C9B 1.361(6)
N2B C6B 1.389(6)
N2A C9A 1.384(5)
N2A C6A 1.370(6)
N4 C16 1.366(5)
N4 C19 1.362(6)
N4B C16B 1.349(6)
N4B C19B 1.386(7)
N1B C4B 1.355(6)
N1B C1B 1.369(6)
C4 C5 1.406(7)
C4 C3 1.413(7)
C9 C10 1.435(6)
C9 C8 1.414(6)
C9B C10B 1.426(7)
C9B C8B 1.446(6)
C16 C15 1.429(6)
C16 C17 1.427(7)
C16A C15A 1.414(6)
C16A C17A 1.453(6)
C11B C10B 1.420(6)
C11B C12B 1.428(6)
C5A C20A 1.485(6)
C5A C6A 1.423(6)
C5A C4A 1.411(6)
C10 C27 1.475(6)
C10 C11 1.414(6)
C3A H3A 0.9300
C3A C4A 1.423(6)
C3A C2A 1.367(7)
C15A C14A 1.420(6)
C15A C37A 1.468(6)
C10A C9A 1.421(6)
C10A C11A 1.425(6)
C10A C27A 1.493(6)
C12 H12 0.9300
C12 C13 1.354(7)
C12 C11 1.423(6)
C9A C8A 1.440(6)
C13 H13 0.9300
C13 C14 1.430(6)
C20A C21A 1.391(7)
C20A C25A 1.401(7)
C15 C14 1.402(6)
C15 C37 1.479(6)
C11A C12A 1.418(7)
C1 C19 1.429(6)
C1 C2 1.426(6)
C6A C7A 1.434(6)
C14A C13A 1.441(7)
C27A C28A 1.421(7)
C27A C31A 1.421(7)
C16B C17B 1.446(7)
C16B C15B 1.392(7)
C37 C42 1.401(6)
C37 C38 1.397(6)
C20 C5 1.515(6)
C20 C25 1.369(6)
C20 C21 1.377(7)
C5 C6 1.406(6)
C27 C28 1.421(7)
C27 C31 1.429(6)
C37A C42A 1.395(6)
C37A C38A 1.397(6)
C14B C15B 1.429(6)
C14B C13B 1.426(7)
C17 H17 0.9300
C17 C18 1.375(7)
C6 C7 1.431(6)
C10B C27B 1.485(6)
C19 C18 1.402(6)
C12B H12B 0.9300
C12B C13B 1.353(6)
C42 H42 0.9300
C42 C41 1.374(6)
C19A C1A 1.407(7)
C19A C18A 1.423(6)
C2A H2A 0.9300
C2A C1A 1.417(7)
C6B C5B 1.391(7)
C6B C7B 1.451(6)
C27B C28B 1.421(7)
C27B C31B 1.427(7)
C17B H17B 0.9300
C17B C18B 1.367(8)
C3 H3 0.9300
C3 C2 1.376(7)
C37B C15B 1.483(7)
C37B C38B 1.400(6)
C37B C42B 1.395(7)
C2 H2 0.9300
C3B H3B 0.9300
C3B C4B 1.425(7)
C3B C2B 1.376(8)
C40 C41 1.394(7)
C40 C39 1.384(7)
C40 C43 1.449(7)
C5B C4B 1.406(7)
C5B C20B 1.494(7)
C28B H28B 0.9300
C28B C29B 1.428(8)
C18A H18A 0.9300
C18A C17A 1.365(7)
C17A H17A 0.9300
C8 H8 0.9300
C8 C7 1.353(7)
C8B H8B 0.9300
C8B C7B 1.343(7)
C18 H18 0.9300
C38 H38 0.9300
C38 C39 1.385(6)
C7A H7A 0.9300
C7A C8A 1.348(7)
C19B C18B 1.416(7)
C19B C1B 1.428(8)
C8A H8A 0.9300
C38B H38B 0.9300
C38B C39B 1.369(8)
C28A H28A 0.9300
C28A C29A 1.403(8)
C7B H7B 0.9300
C20B C25B 1.388(7)
C20B C21B 1.396(7)
C25 H25 0.9300
C25 C24 1.379(7)
C23 C24 1.378(7)
C23 C26 1.447(7)
C23 C22 1.369(7)
C13A H13A 0.9300
C13A C12A 1.357(7)
C41 H41 0.9300
C42A H42A 0.9300
C42A C41A 1.371(7)
C13B H13B 0.9300
C39 H39 0.9300
C7 H7 0.9300
C31A H31A 0.9300
C31A C30A 1.408(7)
C42B H42B 0.9300
C42B C41B 1.374(7)
C40A C39A 1.376(8)
C40A C41A 1.388(7)
C40A C43A 1.440(8)
C21A H21A 0.9300
C21A C22A 1.382(7)
C39A H39A 0.9300
C39A C38A 1.370(7)
C41A H41A 0.9300
C41B H41B 0.9300
C41B C40B 1.386(8)
C24A H24A 0.9300
C24A C25A 1.368(7)
C24A C23A 1.393(8)
C25A H25A 0.9300
C2B H2B 0.9300
C2B C1B 1.410(8)
C23A C22A 1.375(8)
C23A C26A 1.451(8)
C40B C39B 1.392(9)
C40B C43B 1.443(9)
C28 H28 0.9300
C28 C29 1.409(8)
C31B H31B 0.9300
C31B C30B 1.416(8)
N6 C43 1.137(7)
C24 H24 0.9300
C18B H18B 0.9300
C25B H25B 0.9300
C25B C24B 1.375(8)
N5 C26 1.135(7)
C38A H38A 0.9300
C12A H12A 0.9300
C30A H30A 0.9300
C30A C29A 1.394(9)
C22A H22A 0.9300
C29B H29B 0.9300
C29B C30B 1.402(9)
C39B H39B 0.9300
C31 H31 0.9300
C31 C30 1.403(8)
C35B H35B 0.9300
C35B C34B 1.407(9)
C35B C36B 1.406(9)
C34B H34B 0.9300
C34B C33B 1.382(9)
C33B H33B 0.9300
C33B C32B 1.405(9)
C29A H29A 0.9300
C36B H36B 0.9300
C36B C32B 1.391(10)
C24B H24B 0.9300
C24B C23B 1.381(9)
C21B H21B 0.9300
C21B C22B 1.378(8)
C23B C22B 1.397(9)
C23B C26B 1.436(9)
C29 H29 0.9300
C29 C30 1.422(9)
C32B H32B 0.9300
N5A C26A 1.137(8)
C43B N6B 1.135(8)
C21 H21 0.9300
C21 C22 1.383(7)
C34 H34 0.9300
C34 C33 1.403(10)
C34 C35 1.433(10)
C43A N6A 1.137(8)
C22B H22B 0.9300
C30 H30 0.9300
C30B H30B 0.9300
C36 H36 0.9300
C36 C35 1.392(9)
C36 C32 1.426(9)
C22 H22 0.9300
C33 H33 0.9300
C33 C32 1.400(10)
C35A H35A 0.9300
C35A C34A 1.379(11)
C35A C36A 1.400(11)
C35 H35 0.9300
C32 H32 0.9300
C32A H32A 0.9300
C32A C33A 1.394(11)
C32A C36A 1.387(12)
C34A H34A 0.9300
C34A C33A 1.399(11)
C33A H33A 0.9300
C26B N5B 1.134(9)
C36A H36A 0.9300

loop_
_smtbx_masks_void_nr
_smtbx_masks_void_average_x
_smtbx_masks_void_average_y
_smtbx_masks_void_average_z
_smtbx_masks_void_volume
_smtbx_masks_void_count_electrons
1 -0.388 -0.388 -0.888 1082.4 288.5
